data_7124981
loop_
_publ_author_name
'Kennedy, Stuart R.'
'Miquelot, Adeline'
'Aguilar, Juan A.'
'Steed, Jonathan W.'

_publ_section_title
;
 Trimeric cyclamers: solution aggregation and high Z' crystals based on
 guest structure and basicity.
;
_journal_issue 79
_journal_name_full 'Chemical communications (Cambridge, England)'
_journal_page_first 11846
_journal_page_last 11849
_journal_paper_doi 10.1039/c6cc06054d
_journal_volume 52
_journal_year 2016
_chemical_formula_sum 'C12 H16 N2 O5'
_chemical_formula_weight 268.27
_space_group_IT_number 14
_space_group_name_Hall '-P 2ybc'
_space_group_name_H-M_alt 'P 1 21/c 1'
_symmetry_cell_setting monoclinic
_symmetry_space_group_name_H-M 'P 1 21/c 1'
_atom_sites_solution_hydrogens geom
_atom_sites_solution_primary direct
_atom_sites_solution_secondary difmap
_audit_creation_method SHELXL-97
_audit_update_record
;
2016-07-22 deposited with the CCDC.
2016-09-01 downloaded from the CCDC.
;
_cell_angle_alpha 90.00
_cell_angle_beta 91.398(3)
_cell_angle_gamma 90.00
_cell_formula_units_Z 12
_cell_length_a 22.3090(19)
_cell_length_b 19.1478(16)
_cell_length_c 9.0100(8)
_cell_measurement_reflns_used 429
_cell_measurement_temperature 120(2)
_cell_measurement_theta_max 21.39
_cell_measurement_theta_min 2.79
_cell_volume 3847.6(6)
_computing_structure_refinement 'SHELXL-97 (Sheldrick, 1997)'
_computing_structure_solution 'SHELXS-97 (Sheldrick, 1990)'
_diffrn_ambient_temperature 120(2)
_diffrn_measured_fraction_theta_full 0.994
_diffrn_measured_fraction_theta_max 0.994
_diffrn_measurement_device_type 'Bruker D8 Venture'
_diffrn_radiation_monochromator graphite
_diffrn_radiation_source 'fine-focus sealed tube'
_diffrn_radiation_type MoK\a
_diffrn_radiation_wavelength 0.71073
_diffrn_reflns_av_R_equivalents 0.0930
_diffrn_reflns_av_sigmaI/netI 0.0672
_diffrn_reflns_limit_h_max 26
_diffrn_reflns_limit_h_min -26
_diffrn_reflns_limit_k_max 22
_diffrn_reflns_limit_k_min -22
_diffrn_reflns_limit_l_max 10
_diffrn_reflns_limit_l_min -10
_diffrn_reflns_number 43079
_diffrn_reflns_theta_full 24.84
_diffrn_reflns_theta_max 24.84
_diffrn_reflns_theta_min 2.13
_exptl_absorpt_coefficient_mu 0.109
_exptl_absorpt_correction_T_max 0.9890
_exptl_absorpt_correction_T_min 0.9676
_exptl_absorpt_correction_type multi-scan
_exptl_crystal_colour colourless
_exptl_crystal_density_diffrn 1.389
_exptl_crystal_density_method 'not measured'
_exptl_crystal_description block
_exptl_crystal_F_000 1704
_exptl_crystal_size_max 0.30
_exptl_crystal_size_mid 0.25
_exptl_crystal_size_min 0.10
_refine_diff_density_max 0.381
_refine_diff_density_min -0.284
_refine_diff_density_rms 0.063
_refine_ls_extinction_method none
_refine_ls_goodness_of_fit_ref 0.989
_refine_ls_hydrogen_treatment constr
_refine_ls_matrix_type full
_refine_ls_number_parameters 514
_refine_ls_number_reflns 6619
_refine_ls_number_restraints 0
_refine_ls_restrained_S_all 0.989
_refine_ls_R_factor_all 0.1100
_refine_ls_R_factor_gt 0.0605
_refine_ls_shift/su_max 0.000
_refine_ls_shift/su_mean 0.000
_refine_ls_structure_factor_coef Fsqd
_refine_ls_weighting_details 'calc w=1/[\s^2^(Fo^2^)+(0.0634P)^2^+6.3091P] where P=(Fo^2^+2Fc^2^)/3'
_refine_ls_weighting_scheme calc
_refine_ls_wR_factor_gt 0.1375
_refine_ls_wR_factor_ref 0.1622
_reflns_number_gt 4236
_reflns_number_total 6619
_reflns_threshold_expression >2sigma(I)
_cod_data_source_file c6cc06054d2.cif
_cod_data_source_block THF
_cod_original_sg_symbol_H-M P21/c
_cod_database_code 7124981

loop_
_symmetry_equiv_pos_as_xyz
'x, y, z'
'-x, y+1/2, -z+1/2'
'-x, -y, -z'
'x, -y-1/2, z-1/2'

loop_
_atom_site_label
_atom_site_type_symbol
_atom_site_fract_x
_atom_site_fract_y
_atom_site_fract_z
_atom_site_U_iso_or_equiv
_atom_site_adp_type
_atom_site_occupancy
_atom_site_symmetry_multiplicity
_atom_site_calc_flag
_atom_site_refinement_flags
O1 O 0.33151(11) 0.38763(12) 0.7376(3) 0.0310(6) Uani 1 1 d .
N1 N 0.41100(13) 0.33991(15) 0.6252(3) 0.0304(8) Uani 1 1 d .
H1A H 0.4248 0.3811 0.5996 0.037 Uiso 1 1 calc R
H1B H 0.4305 0.3018 0.6009 0.037 Uiso 1 1 calc R
O2 O 0.15661(12) 0.16511(13) 1.0690(3) 0.0412(7) Uani 1 1 d .
H2O H 0.1324 0.1963 1.0944 0.049 Uiso 1 1 calc R
C2 C 0.36031(15) 0.33514(18) 0.7012(4) 0.0231(8) Uani 1 1 d .
O3 O 0.11675(11) 0.29190(13) 1.0930(3) 0.0363(7) Uani 1 1 d .
N3 N 0.34345(12) 0.26985(14) 0.7376(3) 0.0265(7) Uani 1 1 d .
H3 H 0.3663 0.2361 0.7043 0.032 Uiso 1 1 calc R
O4 O 0.16396(10) 0.37827(12) 0.9776(3) 0.0304(6) Uani 1 1 d .
H4O H 0.1364 0.4020 1.0146 0.037 Uiso 1 1 calc R
C4 C 0.29396(15) 0.24793(17) 0.8221(4) 0.0226(8) Uani 1 1 d .
O5 O 0.09682(10) 0.46936(12) 1.0819(3) 0.0276(6) Uani 1 1 d .
C5 C 0.29127(16) 0.17700(18) 0.8562(4) 0.0301(9) Uani 1 1 d .
H5 H 0.3218 0.1466 0.8227 0.036 Uiso 1 1 calc R
O6 O 0.04491(12) 0.80246(13) 1.1263(3) 0.0469(8) Uani 1 1 d .
H6O H 0.0728 0.8126 1.0691 0.056 Uiso 1 1 calc R
C6 C 0.24540(17) 0.15041(18) 0.9370(4) 0.0330(9) Uani 1 1 d .
H6 H 0.2441 0.1018 0.9580 0.040 Uiso 1 1 calc R
O7 O 0.13609(11) 0.77621(12) 0.9591(3) 0.0310(6) Uani 1 1 d .
C7 C 0.20067(16) 0.19414(19) 0.9884(4) 0.0286(9) Uani 1 1 d .
O8 O 0.15989(10) 0.66486(11) 0.9137(3) 0.0258(6) Uani 1 1 d .
H8O H 0.1882 0.6839 0.8692 0.031 Uiso 1 1 calc R
C8 C 0.20305(15) 0.26508(17) 0.9566(4) 0.0226(8) Uani 1 1 d .
O9 O 0.24975(10) 0.70219(12) 0.7674(2) 0.0233(5) Uani 1 1 d .
C9 C 0.25001(15) 0.29165(17) 0.8721(4) 0.0231(8) Uani 1 1 d .
H9 H 0.2514 0.3401 0.8494 0.028 Uiso 1 1 calc R
O10 O 0.46652(10) 0.58914(13) 0.3642(3) 0.0317(6) Uani 1 1 d .
H10O H 0.4650 0.5490 0.4014 0.038 Uiso 1 1 calc R
C10 C 0.15753(16) 0.31282(18) 1.0139(4) 0.0266(8) Uani 1 1 d .
O11 O 0.42468(10) 0.49081(12) 0.5319(3) 0.0278(6) Uani 1 1 d .
N11 N 0.03283(12) 0.39890(15) 1.2015(3) 0.0262(7) Uani 1 1 d .
H11A H 0.0558 0.3622 1.1875 0.031 Uiso 1 1 calc R
H11B H -0.0009 0.3945 1.2492 0.031 Uiso 1 1 calc R
O12 O 0.34324(10) 0.51272(12) 0.6624(3) 0.0309(6) Uani 1 1 d .
H12O H 0.3477 0.4705 0.6852 0.037 Uiso 1 1 calc R
C12 C 0.04930(14) 0.46156(17) 1.1499(4) 0.0204(8) Uani 1 1 d .
O13 O 0.44933(12) 0.18949(14) 0.6551(3) 0.0386(7) Uani 1 1 d .
N13 N 0.01274(12) 0.51572(14) 1.1805(3) 0.0227(7) Uani 1 1 d .
H13 H -0.0219 0.5048 1.2188 0.027 Uiso 1 1 calc R
O14 O -0.08715(10) 0.47071(13) 1.3434(3) 0.0303(6) Uani 1 1 d .
C14 C 0.02332(14) 0.58745(17) 1.1588(4) 0.0205(7) Uani 1 1 d .
O15 O 0.29052(13) 0.91610(13) 0.5369(3) 0.0447(7) Uani 1 1 d .
C15 C -0.01557(16) 0.6341(2) 1.2264(4) 0.0326(9) Uani 1 1 d .
H15 H -0.0478 0.6165 1.2825 0.039 Uiso 1 1 calc R
C16 C -0.00809(17) 0.7050(2) 1.2131(5) 0.0387(10) Uani 1 1 d .
H16 H -0.0352 0.7358 1.2598 0.046 Uiso 1 1 calc R
C17 C 0.03853(16) 0.73207(18) 1.1324(4) 0.0305(9) Uani 1 1 d .
C18 C 0.07722(15) 0.68602(18) 1.0623(4) 0.0230(8) Uani 1 1 d .
C19 C 0.06919(14) 0.61380(17) 1.0761(4) 0.0198(7) Uani 1 1 d .
H19 H 0.0956 0.5827 1.0279 0.024 Uiso 1 1 calc R
C20 C 0.12656(15) 0.71322(18) 0.9743(4) 0.0234(8) Uani 1 1 d .
N21 N 0.22257(13) 0.81474(15) 0.7343(3) 0.0293(7) Uani 1 1 d .
H21A H 0.1969 0.8129 0.8069 0.035 Uiso 1 1 calc R
H21B H 0.2271 0.8538 0.6843 0.035 Uiso 1 1 calc R
C22 C 0.25457(14) 0.75838(18) 0.7001(4) 0.0212(8) Uani 1 1 d .
N23 N 0.29327(12) 0.76657(14) 0.5875(3) 0.0233(7) Uani 1 1 d .
H23 H 0.2919 0.8071 0.5414 0.028 Uiso 1 1 calc R
C24 C 0.33526(14) 0.71821(17) 0.5357(4) 0.0196(7) Uani 1 1 d .
C25 C 0.37547(14) 0.74179(18) 0.4311(4) 0.0237(8) Uani 1 1 d .
H25 H 0.3731 0.7888 0.3976 0.028 Uiso 1 1 calc R
C26 C 0.41863(14) 0.69839(19) 0.3754(4) 0.0264(8) Uani 1 1 d .
H26 H 0.4455 0.7156 0.3038 0.032 Uiso 1 1 calc R
C27 C 0.42322(14) 0.62979(18) 0.4227(4) 0.0227(8) Uani 1 1 d .
C28 C 0.38256(14) 0.60452(17) 0.5265(4) 0.0200(7) Uani 1 1 d .
C29 C 0.33895(14) 0.64943(17) 0.5824(4) 0.0198(7) Uani 1 1 d .
H29 H 0.3116 0.6325 0.6531 0.024 Uiso 1 1 calc R
C30 C 0.38535(14) 0.53145(18) 0.5744(4) 0.0230(8) Uani 1 1 d .
C31 C 0.4548(3) 0.1659(2) 0.5055(5) 0.0609(14) Uani 1 1 d .
H31A H 0.4837 0.1955 0.4524 0.073 Uiso 1 1 calc R
H31B H 0.4154 0.1685 0.4523 0.073 Uiso 1 1 calc R
C32 C 0.4758(3) 0.0939(3) 0.5118(5) 0.0640(15) Uani 1 1 d .
H32A H 0.5031 0.0841 0.4293 0.077 Uiso 1 1 calc R
H32B H 0.4416 0.0610 0.5054 0.077 Uiso 1 1 calc R
C33 C 0.5076(2) 0.0875(2) 0.6554(5) 0.0555(13) Uani 1 1 d .
H33A H 0.5511 0.0960 0.6445 0.067 Uiso 1 1 calc R
H33B H 0.5019 0.0403 0.6978 0.067 Uiso 1 1 calc R
C34 C 0.48067(19) 0.1417(2) 0.7517(4) 0.0392(10) Uani 1 1 d .
H34A H 0.4526 0.1200 0.8216 0.047 Uiso 1 1 calc R
H34B H 0.5124 0.1664 0.8099 0.047 Uiso 1 1 calc R
C35 C -0.14891(15) 0.48129(19) 1.3018(4) 0.0296(9) Uani 1 1 d .
H35A H -0.1592 0.4564 1.2083 0.036 Uiso 1 1 calc R
H35B H -0.1577 0.5316 1.2884 0.036 Uiso 1 1 calc R
C36 C -0.18294(16) 0.4518(2) 1.4287(4) 0.0332(9) Uani 1 1 d .
H36A H -0.1873 0.4005 1.4199 0.040 Uiso 1 1 calc R
H36B H -0.2232 0.4733 1.4346 0.040 Uiso 1 1 calc R
C37 C -0.14368(17) 0.4714(2) 1.5620(4) 0.0394(10) Uani 1 1 d .
H37A H -0.1569 0.5162 1.6054 0.047 Uiso 1 1 calc R
H37B H -0.1449 0.4347 1.6392 0.047 Uiso 1 1 calc R
C38 C -0.08173(17) 0.4780(2) 1.5018(4) 0.0357(10) Uani 1 1 d .
H38A H -0.0644 0.5241 1.5280 0.043 Uiso 1 1 calc R
H38B H -0.0553 0.4411 1.5439 0.043 Uiso 1 1 calc R
C39 C 0.25799(18) 0.9781(2) 0.4996(5) 0.0375(10) Uani 1 1 d .
H39A H 0.2150 0.9723 0.5210 0.045 Uiso 1 1 calc R
H39B H 0.2618 0.9892 0.3930 0.045 Uiso 1 1 calc R
C40 C 0.2851(2) 1.0355(2) 0.5943(6) 0.0663(15) Uani 1 1 d .
H40A H 0.3097 1.0672 0.5338 0.080 Uiso 1 1 calc R
H40B H 0.2534 1.0631 0.6421 0.080 Uiso 1 1 calc R
C41 C 0.3230(2) 0.9988(2) 0.7073(5) 0.0489(12) Uani 1 1 d .
H41A H 0.3582 1.0273 0.7380 0.059 Uiso 1 1 calc R
H41B H 0.2998 0.9866 0.7959 0.059 Uiso 1 1 calc R
C42 C 0.3411(2) 0.9356(2) 0.6249(7) 0.0688(16) Uani 1 1 d .
H42A H 0.3756 0.9460 0.5616 0.083 Uiso 1 1 calc R
H42B H 0.3525 0.8977 0.6947 0.083 Uiso 1 1 calc R

loop_
_atom_site_aniso_label
_atom_site_aniso_U_11
_atom_site_aniso_U_22
_atom_site_aniso_U_33
_atom_site_aniso_U_23
_atom_site_aniso_U_13
_atom_site_aniso_U_12
O1 0.0338(14) 0.0169(13) 0.0429(16) 0.0008(11) 0.0174(12) 0.0011(11)
N1 0.0282(17) 0.0203(16) 0.044(2) 0.0009(14) 0.0164(14) 0.0009(13)
O2 0.0454(17) 0.0221(14) 0.0571(19) 0.0073(13) 0.0232(14) -0.0040(12)
C2 0.0261(19) 0.0210(19) 0.0223(19) -0.0033(15) 0.0048(15) 0.0006(16)
O3 0.0363(15) 0.0239(14) 0.0497(17) 0.0033(12) 0.0235(13) -0.0049(12)
N3 0.0271(16) 0.0144(15) 0.0386(19) -0.0026(13) 0.0107(14) 0.0010(12)
O4 0.0317(14) 0.0169(13) 0.0437(16) 0.0017(11) 0.0191(12) 0.0022(11)
C4 0.0237(18) 0.0195(19) 0.0248(19) -0.0024(15) 0.0026(15) -0.0019(15)
O5 0.0259(13) 0.0182(13) 0.0395(15) 0.0015(11) 0.0155(11) -0.0010(10)
C5 0.032(2) 0.0180(19) 0.040(2) -0.0032(17) 0.0071(17) 0.0021(16)
O6 0.0517(18) 0.0198(15) 0.071(2) -0.0028(14) 0.0396(15) 0.0011(13)
C6 0.041(2) 0.0119(18) 0.047(3) 0.0021(17) 0.0066(19) -0.0005(16)
O7 0.0356(14) 0.0168(14) 0.0414(16) 0.0023(11) 0.0183(12) 0.0013(11)
C7 0.030(2) 0.023(2) 0.033(2) 0.0034(17) 0.0067(16) -0.0040(16)
O8 0.0281(13) 0.0169(12) 0.0332(14) -0.0015(11) 0.0178(11) -0.0010(10)
C8 0.0254(18) 0.0198(19) 0.0226(19) -0.0014(15) 0.0022(15) -0.0019(15)
O9 0.0256(13) 0.0182(13) 0.0263(13) 0.0029(11) 0.0080(10) 0.0011(10)
C9 0.0271(19) 0.0133(17) 0.029(2) 0.0000(15) 0.0028(15) -0.0015(15)
O10 0.0240(13) 0.0319(15) 0.0399(16) 0.0072(12) 0.0150(11) 0.0064(11)
C10 0.030(2) 0.0177(19) 0.032(2) -0.0020(16) 0.0066(17) -0.0049(16)
O11 0.0229(13) 0.0245(14) 0.0364(15) 0.0014(11) 0.0099(11) 0.0063(11)
N11 0.0254(16) 0.0212(16) 0.0324(18) 0.0003(13) 0.0107(13) -0.0023(13)
O12 0.0324(14) 0.0179(13) 0.0431(16) 0.0054(11) 0.0184(12) 0.0041(11)
C12 0.0208(18) 0.0205(19) 0.0200(19) -0.0019(15) 0.0038(14) -0.0033(15)
O13 0.0445(16) 0.0385(16) 0.0328(16) -0.0048(13) 0.0026(12) 0.0197(13)
N13 0.0192(15) 0.0226(16) 0.0268(17) -0.0016(13) 0.0095(12) -0.0041(12)
O14 0.0219(13) 0.0438(16) 0.0255(14) -0.0011(12) 0.0043(10) -0.0032(11)
C14 0.0189(17) 0.0188(18) 0.0238(19) -0.0005(15) 0.0035(14) 0.0016(14)
O15 0.0634(19) 0.0239(15) 0.0457(18) 0.0022(13) -0.0227(14) -0.0059(13)
C15 0.028(2) 0.033(2) 0.038(2) 0.0011(18) 0.0161(17) 0.0008(17)
C16 0.036(2) 0.026(2) 0.056(3) -0.0059(19) 0.026(2) 0.0053(18)
C17 0.033(2) 0.020(2) 0.039(2) -0.0024(17) 0.0140(17) 0.0022(16)
C18 0.0227(18) 0.0206(19) 0.0260(19) -0.0007(15) 0.0058(15) 0.0021(15)
C19 0.0187(17) 0.0188(18) 0.0221(19) -0.0027(15) 0.0037(14) 0.0032(14)
C20 0.0261(19) 0.020(2) 0.0240(19) -0.0015(16) 0.0048(15) 0.0035(15)
N21 0.0368(18) 0.0189(16) 0.0329(18) 0.0046(14) 0.0161(14) 0.0049(14)
C22 0.0241(18) 0.0185(19) 0.0212(19) -0.0001(15) 0.0047(15) -0.0021(15)
N23 0.0322(16) 0.0128(14) 0.0253(16) 0.0053(12) 0.0093(13) 0.0040(12)
C24 0.0229(18) 0.0174(18) 0.0187(18) -0.0012(14) 0.0020(14) -0.0011(14)
C25 0.0232(18) 0.0225(19) 0.026(2) 0.0028(16) 0.0027(15) -0.0021(15)
C26 0.0189(18) 0.034(2) 0.027(2) 0.0086(17) 0.0075(15) -0.0028(16)
C27 0.0144(17) 0.029(2) 0.0254(19) -0.0008(16) 0.0036(14) 0.0008(15)
C28 0.0166(16) 0.0233(19) 0.0202(18) 0.0002(15) 0.0021(14) -0.0002(14)
C29 0.0220(17) 0.0209(19) 0.0169(18) 0.0005(14) 0.0059(14) -0.0026(14)
C30 0.0174(17) 0.028(2) 0.0235(19) -0.0035(16) 0.0040(15) -0.0036(16)
C31 0.105(4) 0.050(3) 0.027(2) -0.005(2) -0.014(2) 0.024(3)
C32 0.098(4) 0.054(3) 0.040(3) -0.011(2) 0.003(3) 0.023(3)
C33 0.080(3) 0.041(3) 0.045(3) -0.002(2) -0.003(2) 0.025(2)
C34 0.053(3) 0.038(2) 0.026(2) 0.0020(18) -0.0010(19) 0.009(2)
C35 0.029(2) 0.030(2) 0.030(2) -0.0053(17) -0.0052(16) 0.0019(16)
C36 0.024(2) 0.033(2) 0.043(2) -0.0065(19) 0.0031(17) -0.0026(16)
C37 0.036(2) 0.055(3) 0.027(2) 0.001(2) 0.0072(17) -0.002(2)
C38 0.034(2) 0.049(3) 0.024(2) -0.0007(18) 0.0003(17) -0.0079(19)
C39 0.044(2) 0.031(2) 0.037(2) 0.0107(19) -0.0104(18) -0.0031(18)
C40 0.082(4) 0.036(3) 0.079(4) -0.001(3) -0.039(3) 0.012(3)
C41 0.061(3) 0.038(3) 0.046(3) -0.004(2) -0.022(2) 0.007(2)
C42 0.059(3) 0.040(3) 0.105(4) -0.022(3) -0.042(3) 0.013(2)

loop_
_atom_type_symbol
_atom_type_description
_atom_type_scat_dispersion_real
_atom_type_scat_dispersion_imag
_atom_type_scat_source
C C 0.0033 0.0016 'International Tables Vol C Tables 4.2.6.8 and 6.1.1.4'
H H 0.0000 0.0000 'International Tables Vol C Tables 4.2.6.8 and 6.1.1.4'
N N 0.0061 0.0033 'International Tables Vol C Tables 4.2.6.8 and 6.1.1.4'
O O 0.0106 0.0060 'International Tables Vol C Tables 4.2.6.8 and 6.1.1.4'

loop_
_geom_angle_atom_site_label_1
_geom_angle_atom_site_label_2
_geom_angle_atom_site_label_3
_geom_angle
O1 C2 N1 121.9(3)
O1 C2 N3 122.5(3)
N1 C2 N3 115.6(3)
C2 N3 C4 129.0(3)
C9 C4 C5 119.2(3)
C9 C4 N3 124.5(3)
C5 C4 N3 116.4(3)
C6 C5 C4 121.1(3)
C5 C6 C7 120.3(3)
O2 C7 C8 122.9(3)
O2 C7 C6 117.8(3)
C8 C7 C6 119.3(3)
C7 C8 C9 119.9(3)
C7 C8 C10 120.4(3)
C9 C8 C10 119.7(3)
C4 C9 C8 120.3(3)
O3 C10 O4 122.9(3)
O3 C10 C8 121.7(3)
O4 C10 C8 115.4(3)
O5 C12 N11 121.4(3)
O5 C12 N13 122.2(3)
N11 C12 N13 116.3(3)
C31 O13 C34 108.7(3)
C12 N13 C14 128.0(3)
C38 O14 C35 107.7(3)
C19 C14 C15 118.7(3)
C19 C14 N13 124.2(3)
C15 C14 N13 117.1(3)
C42 O15 C39 107.8(3)
C16 C15 C14 121.1(3)
C15 C16 C17 120.7(3)
O6 C17 C16 118.3(3)
O6 C17 C18 122.9(3)
C16 C17 C18 118.8(3)
C17 C18 C19 120.1(3)
C17 C18 C20 120.0(3)
C19 C18 C20 119.8(3)
C14 C19 C18 120.6(3)
O7 C20 O8 122.8(3)
O7 C20 C18 122.7(3)
O8 C20 C18 114.4(3)
O9 C22 N21 122.3(3)
O9 C22 N23 122.0(3)
N21 C22 N23 115.7(3)
C22 N23 C24 127.9(3)
C29 C24 C25 118.7(3)
C29 C24 N23 124.1(3)
C25 C24 N23 117.2(3)
C26 C25 C24 121.3(3)
C25 C26 C27 120.5(3)
O10 C27 C26 118.2(3)
O10 C27 C28 122.6(3)
C26 C27 C28 119.2(3)
C29 C28 C27 119.6(3)
C29 C28 C30 120.3(3)
C27 C28 C30 120.1(3)
C24 C29 C28 120.7(3)
O11 C30 O12 123.0(3)
O11 C30 C28 122.3(3)
O12 C30 C28 114.7(3)
O13 C31 C32 107.2(4)
C31 C32 C33 105.2(4)
C32 C33 C34 105.2(4)
O13 C34 C33 106.8(3)
O14 C35 C36 104.4(3)
C35 C36 C37 102.6(3)
C38 C37 C36 104.7(3)
O14 C38 C37 107.2(3)
O15 C39 C40 106.2(3)
C41 C40 C39 104.9(4)
C42 C41 C40 101.6(4)
O15 C42 C41 105.9(4)

loop_
_geom_bond_atom_site_label_1
_geom_bond_atom_site_label_2
_geom_bond_distance
O1 C2 1.241(4)
N1 C2 1.340(4)
O2 C7 1.356(4)
C2 N3 1.348(4)
O3 C10 1.236(4)
N3 C4 1.420(4)
O4 C10 1.304(4)
C4 C9 1.373(5)
C4 C5 1.394(5)
O5 C12 1.246(4)
C5 C6 1.369(5)
O6 C17 1.357(4)
C6 C7 1.391(5)
O7 C20 1.233(4)
C7 C8 1.390(5)
O8 C20 1.315(4)
C8 C9 1.405(5)
C8 C10 1.469(5)
O9 C22 1.241(4)
O10 C27 1.357(4)
O11 C30 1.240(4)
N11 C12 1.341(4)
O12 C30 1.295(4)
C12 N13 1.352(4)
O13 C31 1.430(5)
O13 C34 1.433(4)
N13 C14 1.408(4)
O14 C38 1.436(4)
O14 C35 1.434(4)
C14 C19 1.376(4)
C14 C15 1.395(5)
O15 C42 1.413(5)
O15 C39 1.428(4)
C15 C16 1.374(5)
C16 C17 1.384(5)
C17 C18 1.396(5)
C18 C19 1.400(5)
C18 C20 1.468(5)
N21 C22 1.334(4)
C22 N23 1.357(4)
N23 C24 1.405(4)
C24 C29 1.385(5)
C24 C25 1.392(4)
C25 C26 1.376(5)
C26 C27 1.384(5)
C27 C28 1.405(5)
C28 C29 1.401(4)
C28 C30 1.465(5)
C31 C32 1.457(6)
C32 C33 1.465(6)
C33 C34 1.490(6)
C35 C36 1.498(5)
C36 C37 1.516(5)
C37 C38 1.502(5)
C39 C40 1.508(6)
C40 C41 1.484(6)
C41 C42 1.480(6)
